data_1532683
loop_
_publ_author_name
'Laitinen, R.'
'Niinisto, L.'
'Steudel, R.'

_publ_section_title
;
 Structural Studies on the Sulfur-Selenium Binary System
;
_journal_name_full 'Acta Chemica Scandinavica, Series A: (28,1974-)'
_journal_page_first 737
_journal_page_last 747
_journal_volume 33
_journal_year 1979
_chemical_formula_sum 'S4.11 Se3.89'
_chemical_name_systematic 'S4 Se4'
_space_group_IT_number 14
_symmetry_space_group_name_Hall '-P 2yn'
_symmetry_space_group_name_H-M 'P 1 21/n 1'
_cell_angle_alpha 90
_cell_angle_beta 90.97
_cell_angle_gamma 90
_cell_formula_units_Z 4
_cell_length_a 8.75
_cell_length_b 9.139
_cell_length_c 11.36
_cell_volume 908.286
_citation_journal_id_ASTM ACAPCT
_cod_data_source_file Laitinen_ACAPCT_1979_293.cif
_cod_data_source_block S4.11Se3.89
_cod_original_cell_volume 908.2864
_cod_original_sg_symbol_Hall '-P 2ybc (x-z,y,z)'
_cod_database_code 1532683

loop_
_symmetry_equiv_pos_as_xyz
x,y,z
-x+1/2,y+1/2,-z+1/2
-x,-y,-z
x-1/2,-y-1/2,z-1/2

loop_
_atom_site_label
_atom_site_type_symbol
_atom_site_fract_x
_atom_site_fract_y
_atom_site_fract_z
_atom_site_occupancy
_atom_site_U_iso_or_equiv
S7 S 0.0749 0.8344 0.1404 0.6 0.0
Se4 Se 0.1268 0.4016 0.1383 0.57 0.0
Se7 Se 0.0749 0.8344 0.1404 0.4 0.0
Se1 Se 0.6304 0.3133 0.0486 0.55 0.0
S6 S 0.6838 0.6413 0.4636 0.56 0.0
Se3 Se 0.9192 0.4709 0.2338 0.53 0.0
S3 S 0.9192 0.4709 0.2338 0.47 0.0
Se2 Se 0.3224 0.5098 0.2412 0.75 0.0
S4 S 0.1268 0.4016 0.1383 0.43 0.0
S8 S 0.0856 0.6915 0.4869 0.63 0.0
S2 S 0.3224 0.5098 0.2412 0.25 0.0
Se6 Se 0.6838 0.6413 0.4636 0.44 0.0
S1 S 0.6304 0.3133 0.0486 0.45 0.0
S5 S 0.8495 0.2714 0.3296 0.72 0.0
Se8 Se 0.0856 0.6915 0.4869 0.37 0.0
Se5 Se 0.8495 0.2714 0.3296 0.28 0.0
